data_4066965
loop_
_publ_author_name
'Vicente, Jos\'e'
'Saura-Llamas, Isabel'
'Garc\'ia-L\'opez, Jos\'e-Antonio'
'Bautista, Delia'

_publ_section_title
;
 Eight-Membered Palladacycles Derived from the Insertion of Olefins into
 the Pd&#x2212;C Bond of Ortho-Palladated Pharmaceuticals Phenethylamine
 and Phentermine. Synthesis of Stable Heck-Type Intermediates Containing
 Accessible \b-Hydrogens and Its Use in the Synthesis of
 2-Styrylphenethylamines, Tetrahydroisoquinolines, and Eight-Membered
 Cyclic Amidines&#x2020;
;
_journal_issue 19
_journal_name_full Organometallics
_journal_page_first 4320
_journal_paper_doi 10.1021/om100738z
_journal_volume 29
_journal_year 2010
_chemical_formula_sum 'C26.5 H33.5 Cl2.5 N2 Pd'
_chemical_formula_weight 575.08
_chemical_name_systematic
; 
 ? 
;
_space_group_IT_number 2
_symmetry_cell_setting triclinic
_symmetry_space_group_name_Hall '-P 1'
_symmetry_space_group_name_H-M 'P -1'
_atom_sites_solution_hydrogens geom
_atom_sites_solution_primary direct
_atom_sites_solution_secondary difmap
_audit_creation_method SHELXL-97
_cell_angle_alpha 86.830(2)
_cell_angle_beta 76.836(2)
_cell_angle_gamma 86.417(2)
_cell_formula_units_Z 2
_cell_length_a 8.9523(7)
_cell_length_b 11.2509(9)
_cell_length_c 13.0758(11)
_cell_measurement_reflns_used 7031
_cell_measurement_temperature 100(2)
_cell_measurement_theta_max 28.59
_cell_measurement_theta_min 2.34
_cell_volume 1278.76(18)
_computing_cell_refinement 'Bruker SAINT'
_computing_data_collection 'Bruker SMART'
_computing_data_reduction 'Bruker SAINT'
_computing_molecular_graphics 'Bruker SHELXTL'
_computing_publication_material 'Bruker SHELXTL'
_computing_structure_refinement 'SHELXL-97 (Sheldrick, 1997)'
_computing_structure_solution 'SHELXS-97 (Sheldrick, 1990)'
_diffrn_ambient_temperature 100(2)
_diffrn_detector_area_resol_mean 8.26
_diffrn_measured_fraction_theta_full 0.996
_diffrn_measured_fraction_theta_max 0.918
_diffrn_measurement_device_type 'Bruker SMART APEX CCD'
_diffrn_measurement_method \w-scan
_diffrn_radiation_monochromator graphite
_diffrn_radiation_source 'fine-focus sealed tube'
_diffrn_radiation_type MoK\a
_diffrn_radiation_wavelength 0.71073
_diffrn_reflns_av_R_equivalents 0.0142
_diffrn_reflns_av_sigmaI/netI 0.0164
_diffrn_reflns_limit_h_max 11
_diffrn_reflns_limit_h_min -11
_diffrn_reflns_limit_k_max 14
_diffrn_reflns_limit_k_min -14
_diffrn_reflns_limit_l_max 17
_diffrn_reflns_limit_l_min -17
_diffrn_reflns_number 15848
_diffrn_reflns_theta_full 26.00
_diffrn_reflns_theta_max 28.60
_diffrn_reflns_theta_min 1.82
_exptl_absorpt_coefficient_mu 1.004
_exptl_absorpt_correction_T_max 0.8478
_exptl_absorpt_correction_T_min 0.7167
_exptl_absorpt_correction_type multi-scan
_exptl_absorpt_process_details SADABS
_exptl_crystal_colour yellow
_exptl_crystal_density_diffrn 1.494
_exptl_crystal_density_method 'not measured'
_exptl_crystal_description block
_exptl_crystal_F_000 590
_exptl_crystal_size_max 0.35
_exptl_crystal_size_mid 0.29
_exptl_crystal_size_min 0.17
_refine_diff_density_max 1.953
_refine_diff_density_min -0.944
_refine_diff_density_rms 0.092
_refine_ls_extinction_method none
_refine_ls_goodness_of_fit_ref 1.068
_refine_ls_hydrogen_treatment 'NH2 free with SADI, rigid methyls, other riding'
_refine_ls_matrix_type full
_refine_ls_number_parameters 304
_refine_ls_number_reflns 6000
_refine_ls_number_restraints 7
_refine_ls_restrained_S_all 1.076
_refine_ls_R_factor_all 0.0302
_refine_ls_R_factor_gt 0.0299
_refine_ls_shift/su_max 0.002
_refine_ls_shift/su_mean 0.000
_refine_ls_structure_factor_coef Fsqd
_refine_ls_weighting_details 'calc w=1/[\s^2^(Fo^2^)+(0.0337P)^2^+2.0885P] where P=(Fo^2^+2Fc^2^)/3'
_refine_ls_weighting_scheme calc
_refine_ls_wR_factor_gt 0.0726
_refine_ls_wR_factor_ref 0.0729
_reflns_number_gt 5909
_reflns_number_total 6000
_reflns_threshold_expression >2sigma(I)
_cod_data_source_file om100738z_si_002.cif
_cod_data_source_block jaf931s
_cod_original_formula_sum 'C26.50 H33.50 Cl2.50 N2 Pd'
_cod_database_code 4066965

loop_
_symmetry_equiv_pos_as_xyz
'x, y, z'
'-x, -y, -z'

loop_
_atom_site_label
_atom_site_type_symbol
_atom_site_fract_x
_atom_site_fract_y
_atom_site_fract_z
_atom_site_U_iso_or_equiv
_atom_site_adp_type
_atom_site_occupancy
_atom_site_symmetry_multiplicity
_atom_site_calc_flag
_atom_site_refinement_flags
_atom_site_disorder_group
Pd1 Pd 0.697197(16) 0.824099(12) 0.864945(11) 0.01249(5) Uani 1 1 d . .
Cl1 Cl 0.69604(6) 1.04152(4) 0.86586(4) 0.01835(10) Uani 1 1 d . .
N1 N 0.6337(2) 0.81650(15) 1.02959(13) 0.0147(3) Uani 1 1 d D .
H01A H 0.573(3) 0.880(2) 1.048(2) 0.024(7) Uiso 1 1 d D .
H01B H 0.573(3) 0.757(2) 1.049(2) 0.022(7) Uiso 1 1 d D .
C1 C 0.9556(2) 0.62476(18) 0.88673(17) 0.0171(4) Uani 1 1 d . .
C2 C 0.9732(2) 0.68734(18) 0.97349(17) 0.0178(4) Uani 1 1 d . .
C3 C 1.1119(2) 0.74098(19) 0.96840(19) 0.0225(4) Uani 1 1 d . .
H3 H 1.1244 0.7819 1.0273 0.027 Uiso 1 1 calc R .
C4 C 1.2315(2) 0.7362(2) 0.8800(2) 0.0253(5) Uani 1 1 d . .
H4 H 1.3239 0.7743 0.8779 0.030 Uiso 1 1 calc R .
C5 C 1.2142(2) 0.6748(2) 0.7946(2) 0.0243(4) Uani 1 1 d . .
H5 H 1.2951 0.6705 0.7335 0.029 Uiso 1 1 calc R .
C6 C 1.0785(2) 0.61957(19) 0.79881(18) 0.0208(4) Uani 1 1 d . .
H6 H 1.0687 0.5769 0.7402 0.025 Uiso 1 1 calc R .
C7 C 0.8095(2) 0.56079(17) 0.88993(16) 0.0159(4) Uani 1 1 d . .
H7 H 0.7791 0.5187 0.9603 0.019 Uiso 1 1 calc R .
C8 C 0.6687(2) 0.64393(17) 0.87212(16) 0.0146(4) Uani 1 1 d . .
H8 H 0.5823 0.6282 0.9340 0.018 Uiso 1 1 calc R .
C9 C 0.7505(2) 0.81089(18) 1.09595(16) 0.0164(4) Uani 1 1 d . .
C10 C 0.8527(2) 0.69490(19) 1.07582(17) 0.0186(4) Uani 1 1 d . .
H10A H 0.9060 0.6812 1.1343 0.022 Uiso 1 1 calc R .
H10B H 0.7842 0.6282 1.0797 0.022 Uiso 1 1 calc R .
C11 C 0.6646(3) 0.8090(2) 1.21168(17) 0.0234(4) Uani 1 1 d . .
H11A H 0.5926 0.8787 1.2240 0.035 Uiso 1 1 calc R .
H11B H 0.7386 0.8109 1.2564 0.035 Uiso 1 1 calc R .
H11C H 0.6078 0.7362 1.2286 0.035 Uiso 1 1 calc R .
C12 C 0.8428(3) 0.92212(19) 1.07055(17) 0.0196(4) Uani 1 1 d . .
H12A H 0.8924 0.9260 0.9955 0.029 Uiso 1 1 calc R .
H12B H 0.9215 0.9190 1.1121 0.029 Uiso 1 1 calc R .
H12C H 0.7741 0.9930 1.0877 0.029 Uiso 1 1 calc R .
C13 C 0.8214(2) 0.46827(18) 0.80455(18) 0.0192(4) Uani 1 1 d . .
H13 H 0.9226 0.4225 0.7866 0.023 Uiso 1 1 calc R .
C14 C 0.7804(2) 0.54442(19) 0.71243(17) 0.0187(4) Uani 1 1 d . .
H14A H 0.8526 0.6082 0.6865 0.022 Uiso 1 1 calc R .
H14B H 0.7703 0.4961 0.6535 0.022 Uiso 1 1 calc R .
C15 C 0.6250(2) 0.59169(18) 0.77687(16) 0.0163(4) Uani 1 1 d . .
H15 H 0.5663 0.6487 0.7373 0.020 Uiso 1 1 calc R .
C16 C 0.5458(2) 0.47468(19) 0.81613(18) 0.0213(4) Uani 1 1 d . .
H16A H 0.4993 0.4434 0.7619 0.026 Uiso 1 1 calc R .
H16B H 0.4653 0.4861 0.8811 0.026 Uiso 1 1 calc R .
C17 C 0.6811(3) 0.38991(19) 0.83756(19) 0.0229(4) Uani 1 1 d . .
H17A H 0.6640 0.3643 0.9128 0.027 Uiso 1 1 calc R .
H17B H 0.6946 0.3185 0.7947 0.027 Uiso 1 1 calc R .
C21 C 0.7526(2) 0.83548(18) 0.71347(16) 0.0165(4) Uani 1 1 d . .
N2 N 0.7873(2) 0.85506(16) 0.62376(14) 0.0195(4) Uani 1 1 d . .
C22 C 0.8259(3) 0.9036(2) 0.52056(16) 0.0203(4) Uani 1 1 d . .
C23 C 0.9431(3) 0.8474(2) 0.44684(18) 0.0264(5) Uani 1 1 d . .
C24 C 0.9845(3) 0.9042(2) 0.34764(18) 0.0306(5) Uani 1 1 d . .
H24 H 1.0651 0.8695 0.2959 0.037 Uiso 1 1 calc R .
C25 C 0.9109(3) 1.0095(3) 0.32336(18) 0.0312(6) Uani 1 1 d . .
H25 H 0.9421 1.0472 0.2556 0.037 Uiso 1 1 calc R .
C26 C 0.7918(3) 1.0609(3) 0.39706(19) 0.0336(6) Uani 1 1 d . .
H26 H 0.7401 1.1325 0.3788 0.040 Uiso 1 1 calc R .
C27 C 0.7468(3) 1.0084(2) 0.49812(18) 0.0273(5) Uani 1 1 d . .
C28 C 0.6208(3) 1.0637(3) 0.5808(2) 0.0421(7) Uani 1 1 d . .
H28A H 0.5411 1.0064 0.6061 0.063 Uiso 1 1 calc R .
H28B H 0.5759 1.1352 0.5505 0.063 Uiso 1 1 calc R .
H28C H 0.6631 1.0857 0.6395 0.063 Uiso 1 1 calc R .
C29 C 1.0227(2) 0.73299(17) 0.4746(2) 0.0440(7) Uani 1 1 d . .
H29A H 1.0580 0.7417 0.5393 0.066 Uiso 1 1 calc R .
H29B H 1.1110 0.7138 0.4173 0.066 Uiso 1 1 calc R .
H29C H 0.9510 0.6687 0.4853 0.066 Uiso 1 1 calc R .
C99 C 0.5218(2) 0.52592(17) 0.53091(18) 0.0177(16) Uiso 0.268(3) 1 d PRD 1
Cl2 Cl 0.6836(3) 0.56398(16) 0.43003(18) 0.0684(12) Uiso 0.268(3) 1 d PRD 1
Cl3 Cl 0.3568(2) 0.60041(17) 0.51242(18) 0.0455(8) Uiso 0.268(3) 1 d PRD 1
Cl4 Cl 0.4941(2) 0.36679(17) 0.51343(18) 0.0827(15) Uiso 0.268(3) 1 d PRD 1
C99' C 0.503(3) 0.514(2) 0.4706(15) 0.069(5) Uiso 0.232(3) 1 d P 2
Cl2' Cl 0.6363(6) 0.6200(5) 0.4582(4) 0.0714(15) Uiso 0.232(3) 1 d P 2
Cl3' Cl 0.3232(6) 0.5536(5) 0.5422(4) 0.0688(14) Uiso 0.232(3) 1 d P 2
Cl4' Cl 0.5695(4) 0.3697(3) 0.5141(3) 0.0467(10) Uiso 0.232(3) 1 d P 2

loop_
_atom_site_aniso_label
_atom_site_aniso_U_11
_atom_site_aniso_U_22
_atom_site_aniso_U_33
_atom_site_aniso_U_23
_atom_site_aniso_U_13
_atom_site_aniso_U_12
Pd1 0.01229(8) 0.01227(8) 0.01200(8) 0.00064(5) -0.00117(5) -0.00033(5)
Cl1 0.0222(2) 0.0135(2) 0.0167(2) 0.00097(16) 0.00034(18) 0.00046(17)
N1 0.0144(8) 0.0151(8) 0.0139(8) 0.0006(6) -0.0017(6) -0.0019(6)
C1 0.0138(9) 0.0145(9) 0.0238(10) 0.0038(7) -0.0071(8) 0.0003(7)
C2 0.0155(9) 0.0146(9) 0.0242(10) 0.0037(7) -0.0079(8) 0.0004(7)
C3 0.0179(10) 0.0190(10) 0.0333(12) -0.0006(9) -0.0114(9) -0.0003(8)
C4 0.0134(9) 0.0215(10) 0.0418(13) 0.0011(9) -0.0084(9) -0.0015(8)
C5 0.0137(9) 0.0234(11) 0.0337(12) 0.0023(9) -0.0028(8) 0.0023(8)
C6 0.0160(9) 0.0198(10) 0.0269(11) 0.0002(8) -0.0064(8) 0.0024(8)
C7 0.0147(9) 0.0136(9) 0.0203(9) 0.0020(7) -0.0062(7) -0.0006(7)
C8 0.0129(8) 0.0146(9) 0.0164(9) 0.0010(7) -0.0033(7) -0.0023(7)
C9 0.0184(9) 0.0177(9) 0.0139(9) 0.0020(7) -0.0047(7) -0.0048(7)
C10 0.0204(10) 0.0176(9) 0.0197(10) 0.0048(7) -0.0091(8) -0.0039(8)
C11 0.0278(11) 0.0282(11) 0.0145(9) 0.0003(8) -0.0031(8) -0.0100(9)
C12 0.0225(10) 0.0173(9) 0.0192(10) 0.0007(7) -0.0043(8) -0.0064(8)
C13 0.0179(9) 0.0139(9) 0.0263(11) -0.0020(8) -0.0064(8) 0.0015(7)
C14 0.0178(9) 0.0177(9) 0.0206(10) -0.0036(8) -0.0043(8) 0.0006(7)
C15 0.0143(9) 0.0152(9) 0.0203(10) -0.0002(7) -0.0059(7) -0.0013(7)
C16 0.0194(10) 0.0176(10) 0.0289(11) -0.0010(8) -0.0085(8) -0.0048(8)
C17 0.0242(11) 0.0146(9) 0.0321(12) 0.0002(8) -0.0108(9) -0.0030(8)
C21 0.0160(9) 0.0144(9) 0.0184(10) -0.0015(7) -0.0022(7) -0.0020(7)
N2 0.0203(8) 0.0211(9) 0.0160(8) -0.0017(7) -0.0006(7) -0.0049(7)
C22 0.0222(10) 0.0265(11) 0.0119(9) -0.0009(8) -0.0010(8) -0.0097(8)
C23 0.0295(12) 0.0279(11) 0.0195(10) -0.0071(9) 0.0028(9) -0.0105(9)
C24 0.0325(12) 0.0412(14) 0.0162(10) -0.0092(10) 0.0043(9) -0.0171(11)
C25 0.0367(13) 0.0463(15) 0.0127(10) 0.0025(9) -0.0054(9) -0.0219(12)
C26 0.0359(13) 0.0454(15) 0.0206(11) 0.0074(10) -0.0096(10) -0.0052(11)
C27 0.0257(11) 0.0386(13) 0.0171(10) 0.0032(9) -0.0047(9) -0.0025(10)
C28 0.0382(15) 0.0549(18) 0.0266(13) 0.0088(12) -0.0014(11) 0.0189(13)
C29 0.0541(18) 0.0301(14) 0.0358(15) -0.0061(11) 0.0145(13) 0.0040(13)

loop_
_atom_type_symbol
_atom_type_description
_atom_type_scat_dispersion_real
_atom_type_scat_dispersion_imag
_atom_type_scat_source
C C 0.0033 0.0016 'International Tables Vol C Tables 4.2.6.8 and 6.1.1.4'
H H 0.0000 0.0000 'International Tables Vol C Tables 4.2.6.8 and 6.1.1.4'
N N 0.0061 0.0033 'International Tables Vol C Tables 4.2.6.8 and 6.1.1.4'
Cl Cl 0.1484 0.1585 'International Tables Vol C Tables 4.2.6.8 and 6.1.1.4'
Pd Pd -0.9988 1.0072 'International Tables Vol C Tables 4.2.6.8 and 6.1.1.4'

loop_
_geom_angle_atom_site_label_1
_geom_angle_atom_site_label_2
_geom_angle_atom_site_label_3
_geom_angle
_geom_angle_site_symmetry_1
_geom_angle_site_symmetry_3
C21 Pd1 C8 94.18(8) . .
C21 Pd1 N1 178.37(7) . .
C8 Pd1 N1 87.14(7) . .
C21 Pd1 Cl1 88.81(6) . .
C8 Pd1 Cl1 172.73(6) . .
N1 Pd1 Cl1 89.77(5) . .
C9 N1 Pd1 121.95(13) . .
C6 C1 C2 118.08(19) . .
C6 C1 C7 120.79(19) . .
C2 C1 C7 121.09(19) . .
C3 C2 C1 119.0(2) . .
C3 C2 C10 117.19(19) . .
C1 C2 C10 123.70(18) . .
C4 C3 C2 122.0(2) . .
C3 C4 C5 119.0(2) . .
C6 C5 C4 119.8(2) . .
C5 C6 C1 122.1(2) . .
C1 C7 C13 115.59(17) . .
C1 C7 C8 115.01(16) . .
C13 C7 C8 101.56(15) . .
C15 C8 C7 103.78(15) . .
C15 C8 Pd1 116.90(13) . .
C7 C8 Pd1 116.34(13) . .
N1 C9 C12 108.41(16) . .
N1 C9 C11 108.09(17) . .
C12 C9 C11 109.45(17) . .
N1 C9 C10 109.63(16) . .
C12 C9 C10 112.45(17) . .
C11 C9 C10 108.72(17) . .
C2 C10 C9 118.27(17) . .
C14 C13 C17 101.48(17) . .
C14 C13 C7 102.70(16) . .
C17 C13 C7 107.93(18) . .
C15 C14 C13 94.39(16) . .
C14 C15 C16 101.34(16) . .
C14 C15 C8 102.78(16) . .
C16 C15 C8 107.11(17) . .
C15 C16 C17 102.78(16) . .
C13 C17 C16 103.15(17) . .
N2 C21 Pd1 172.72(18) . .
C21 N2 C22 168.1(2) . .
C27 C22 C23 123.3(2) . .
C27 C22 N2 117.3(2) . .
C23 C22 N2 119.3(2) . .
C24 C23 C22 116.9(2) . .
C24 C23 C29 121.9(2) . .
C22 C23 C29 121.2(2) . .
C25 C24 C23 121.3(2) . .
C24 C25 C26 120.4(2) . .
C25 C26 C27 120.7(3) . .
C22 C27 C26 117.3(2) . .
C22 C27 C28 120.7(2) . .
C26 C27 C28 122.0(2) . .
C99 C99 Cl4 96.0(3) 2_666 2_666
C99 C99 Cl3 73.13(18) 2_666 .
Cl4 C99 Cl3 51.70(17) 2_666 .
C99 C99 Cl3 67.62(19) 2_666 2_666
Cl4 C99 Cl3 131.9(3) 2_666 2_666
Cl3 C99 Cl3 140.75(13) . 2_666
C99 C99 Cl2 88.3(2) 2_666 .
Cl4 C99 Cl2 66.74(18) 2_666 .
Cl3 C99 Cl2 111.7 . .
Cl3 C99 Cl2 67.83(14) 2_666 .
C99 C99 Cl4 45.18(19) 2_666 .
Cl4 C99 Cl4 141.14(19) 2_666 .
Cl3 C99 Cl4 105.0 . .
Cl3 C99 Cl4 44.25(13) 2_666 .
Cl2 C99 Cl4 105.3 . .
C99 C99 Cl2 57.83(16) 2_666 2_666
Cl4 C99 Cl2 113.1(2) 2_666 2_666
Cl3 C99 Cl2 61.61(10) . 2_666
Cl3 C99 Cl2 96.17(17) 2_666 2_666
Cl2 C99 Cl2 146.14(14) . 2_666
Cl4 C99 Cl2 52.00(11) . 2_666
Cl4 Cl2 C99 44.07(13) 2_666 .
Cl4 Cl2 Cl3 98.6(2) 2_666 2_666
C99 Cl2 Cl3 55.89(14) . 2_666
Cl4 Cl2 C99 56.77(12) 2_666 2_666
C99 Cl2 C99 33.86(14) . 2_666
Cl3 Cl2 C99 49.47(10) 2_666 2_666
Cl4 Cl3 C99 49.39(16) 2_666 .
Cl4 Cl3 C99 71.18(18) 2_666 2_666
C99 Cl3 C99 39.25(13) . 2_666
Cl4 Cl3 Cl2 118.1(2) 2_666 2_666
C99 Cl3 Cl2 68.92(11) . 2_666
C99 Cl3 Cl2 56.28(11) 2_666 2_666
C99 Cl4 Cl3 78.9(2) 2_666 2_666
C99 Cl4 Cl2 69.18(17) 2_666 2_666
Cl3 Cl4 Cl2 135.6(3) 2_666 2_666
C99 Cl4 C99 38.86(18) 2_666 .
Cl3 Cl4 C99 64.57(16) 2_666 .
Cl2 Cl4 C99 71.22(13) 2_666 .
C99' C99' Cl4' 104(4) 2_666 2_666
C99' C99' Cl3' 80(3) 2_666 2_666
Cl4' C99' Cl3' 139.8(18) 2_666 2_666
C99' C99' Cl2' 104(4) 2_666 .
Cl4' C99' Cl2' 69.1(11) 2_666 .
Cl3' C99' Cl2' 71.2(10) 2_666 .
C99' C99' Cl3' 73(3) 2_666 .
Cl4' C99' Cl3' 51.4(8) 2_666 .
Cl3' C99' Cl3' 152.4(12) 2_666 .
Cl2' C99' Cl3' 115.5(14) . .
C99' C99' Cl4' 50(3) 2_666 .
Cl4' C99' Cl4' 154.3(13) 2_666 .
Cl3' C99' Cl4' 46.9(6) 2_666 .
Cl2' C99' Cl4' 113.2(12) . .
Cl3' C99' Cl4' 111.1(11) . .
C99' C99' Cl2' 53(3) 2_666 2_666
Cl4' C99' Cl2' 113.1(13) 2_666 2_666
Cl3' C99' Cl2' 101.3(11) 2_666 2_666
Cl2' C99' Cl2' 157.7(11) . 2_666
Cl3' C99' Cl2' 61.8(8) . 2_666
Cl4' C99' Cl2' 54.7(6) . 2_666
C99' Cl2' Cl4' 47.9(8) . 2_666
C99' Cl2' Cl3' 53.3(8) . 2_666
Cl4' Cl2' Cl3' 101.1(3) 2_666 2_666
C99' Cl2' C99' 22.3(11) . 2_666
Cl4' Cl2' C99' 55.2(6) 2_666 2_666
Cl3' Cl2' C99' 50.3(7) 2_666 2_666
Cl4' Cl3' C99' 71.8(8) 2_666 2_666
Cl4' Cl3' C99' 53.4(8) 2_666 .
C99' Cl3' C99' 27.6(12) 2_666 .
Cl4' Cl3' Cl2' 121.3(4) 2_666 2_666
C99' Cl3' Cl2' 55.5(9) 2_666 2_666
C99' Cl3' Cl2' 67.9(8) . 2_666
Cl3' Cl4' C99' 75.2(9) 2_666 2_666
Cl3' Cl4' Cl2' 131.0(4) 2_666 2_666
C99' Cl4' Cl2' 63.0(10) 2_666 2_666
Cl3' Cl4' C99' 61.3(8) 2_666 .
C99' Cl4' C99' 25.7(13) 2_666 .
Cl2' Cl4' C99' 70.1(8) 2_666 .

loop_
_geom_bond_atom_site_label_1
_geom_bond_atom_site_label_2
_geom_bond_distance
_geom_bond_site_symmetry_2
Pd1 C21 1.928(2) .
Pd1 C8 2.053(2) .
Pd1 N1 2.0961(17) .
Pd1 Cl1 2.4463(5) .
N1 C9 1.500(3) .
C1 C6 1.400(3) .
C1 C2 1.411(3) .
C1 C7 1.523(3) .
C2 C3 1.401(3) .
C2 C10 1.518(3) .
C3 C4 1.386(3) .
C4 C5 1.388(3) .
C5 C6 1.387(3) .
C7 C13 1.550(3) .
C7 C8 1.575(3) .
C8 C15 1.543(3) .
C9 C12 1.522(3) .
C9 C11 1.533(3) .
C9 C10 1.545(3) .
C13 C14 1.539(3) .
C13 C17 1.546(3) .
C14 C15 1.533(3) .
C15 C16 1.541(3) .
C16 C17 1.561(3) .
C21 N2 1.155(3) .
N2 C22 1.403(3) .
C22 C27 1.390(3) .
C22 C23 1.397(3) .
C23 C24 1.395(3) .
C23 C29 1.500(3) .
C24 C25 1.377(4) .
C25 C26 1.384(4) .
C26 C27 1.399(3) .
C27 C28 1.503(4) .
C99 C99 1.171(4) 2_666
C99 Cl4 1.324(4) 2_666
C99 Cl3 1.7113 .
C99 Cl3 1.771(4) 2_666
C99 Cl2 1.7791 .
C99 Cl4 1.8562 .
C99 Cl2 2.101(4) 2_666
Cl2 Cl4 1.749(4) 2_666
Cl2 Cl3 1.981(4) 2_666
Cl2 C99 2.101(4) 2_666
Cl3 Cl4 1.369(4) 2_666
Cl3 C99 1.771(4) 2_666
Cl3 Cl2 1.981(4) 2_666
Cl4 C99 1.324(4) 2_666
Cl4 Cl3 1.369(4) 2_666
Cl4 Cl2 1.749(4) 2_666
C99' C99' 0.81(4) 2_666
C99' Cl4' 1.42(2) 2_666
C99' Cl3' 1.66(2) 2_666
C99' Cl2' 1.71(3) .
C99' Cl3' 1.72(2) .
C99' Cl4' 1.80(2) .
C99' Cl2' 2.07(2) 2_666
Cl2' Cl4' 1.793(6) 2_666
Cl2' Cl3' 1.965(7) 2_666
Cl2' C99' 2.07(2) 2_666
Cl3' Cl4' 1.386(7) 2_666
Cl3' C99' 1.66(2) 2_666
Cl3' Cl2' 1.965(7) 2_666
Cl4' Cl3' 1.386(7) 2_666
Cl4' C99' 1.42(2) 2_666
Cl4' Cl2' 1.792(6) 2_666

loop_
_geom_hbond_atom_site_label_D
_geom_hbond_atom_site_label_H
_geom_hbond_atom_site_label_A
_geom_hbond_distance_DH
_geom_hbond_distance_HA
_geom_hbond_distance_DA
_geom_hbond_angle_DHA
_geom_hbond_site_symmetry_A
N1 H01A Cl1 0.88(2) 2.54(2) 3.3086(18) 146(2) 2_677
